data_7202119
loop_
_publ_author_name
'Yang, En-Cui'
'Liu, Zhong-Yi'
'Wang, Xiu-Guang'
'Batten, Stuart R.'
'Zhao, Xiao-Jun'

_publ_section_title
;
 Three Zn(II)-triazole-H3btc complexes regulated by mixed ligands
 protonation upon stepwise crystallization
;
_journal_issue 9
_journal_name_full CrystEngComm
_journal_page_first 1140
_journal_paper_doi 10.1039/b804944k
_journal_volume 10
_journal_year 2008
_chemical_formula_sum 'C22 H26 N6 O18 Zn2'
_chemical_formula_weight 793.23
_chemical_name_systematic
;
?
;
_space_group_IT_number 2
_symmetry_cell_setting triclinic
_symmetry_space_group_name_Hall '-P 1'
_symmetry_space_group_name_H-M 'P -1'
_atom_sites_solution_hydrogens geom
_atom_sites_solution_primary direct
_atom_sites_solution_secondary difmap
_audit_creation_method SHELXL-97
_cell_angle_alpha 80.207(2)
_cell_angle_beta 72.592(2)
_cell_angle_gamma 69.377(2)
_cell_formula_units_Z 1
_cell_length_a 7.6066(11)
_cell_length_b 9.9680(13)
_cell_length_c 11.0456(15)
_cell_measurement_reflns_used 3585
_cell_measurement_temperature 296(2)
_cell_measurement_theta_max 0.00
_cell_measurement_theta_min 0.00
_cell_volume 745.97(18)
_computing_cell_refinement 'Bruker SMART'
_computing_data_collection 'Bruker SMART'
_computing_data_reduction 'Bruker SAINT'
_computing_molecular_graphics 'Bruker SHELXTL'
_computing_publication_material 'Bruker SHELXTL'
_computing_structure_refinement 'SHELXL-97 (Sheldrick, 1997)'
_computing_structure_solution 'SHELXS-97 (Sheldrick, 1990)'
_diffrn_ambient_temperature 296(2)
_diffrn_measured_fraction_theta_full 0.990
_diffrn_measured_fraction_theta_max 0.990
_diffrn_measurement_device_type 'CCD area detector'
_diffrn_measurement_method 'phi and omega scans'
_diffrn_radiation_monochromator graphite
_diffrn_radiation_source 'fine-focus sealed tube'
_diffrn_radiation_type MoK\a
_diffrn_radiation_wavelength 0.71073
_diffrn_reflns_av_R_equivalents 0.0548
_diffrn_reflns_av_sigmaI/netI 0.0402
_diffrn_reflns_limit_h_max 9
_diffrn_reflns_limit_h_min -8
_diffrn_reflns_limit_k_max 7
_diffrn_reflns_limit_k_min -11
_diffrn_reflns_limit_l_max 13
_diffrn_reflns_limit_l_min -13
_diffrn_reflns_number 3823
_diffrn_reflns_theta_full 25.01
_diffrn_reflns_theta_max 25.01
_diffrn_reflns_theta_min 2.19
_exptl_absorpt_coefficient_mu 1.701
_exptl_absorpt_correction_T_max 1.000000
_exptl_absorpt_correction_T_min 0.742120
_exptl_absorpt_correction_type multi-scan
_exptl_absorpt_process_details SADABS
_exptl_crystal_colour COLOURLESS
_exptl_crystal_density_diffrn 1.766
_exptl_crystal_density_meas ?
_exptl_crystal_density_method 'not measured'
_exptl_crystal_description BLOCK
_exptl_crystal_F_000 404
_exptl_crystal_size_max 0.28
_exptl_crystal_size_mid 0.25
_exptl_crystal_size_min 0.21
_refine_diff_density_max 0.367
_refine_diff_density_min -0.535
_refine_diff_density_rms 0.083
_refine_ls_extinction_method none
_refine_ls_goodness_of_fit_ref 1.037
_refine_ls_hydrogen_treatment constr
_refine_ls_matrix_type full
_refine_ls_number_parameters 218
_refine_ls_number_reflns 2598
_refine_ls_number_restraints 0
_refine_ls_restrained_S_all 1.037
_refine_ls_R_factor_all 0.0316
_refine_ls_R_factor_gt 0.0300
_refine_ls_shift/su_max 0.000
_refine_ls_shift/su_mean 0.000
_refine_ls_structure_factor_coef Fsqd
_refine_ls_weighting_details 'calc w=1/[\s^2^(Fo^2^)+(0.0622P)^2^+0.0000P] where P=(Fo^2^+2Fc^2^)/3'
_refine_ls_weighting_scheme calc
_refine_ls_wR_factor_gt 0.0835
_refine_ls_wR_factor_ref 0.0845
_reflns_number_gt 2419
_reflns_number_total 2598
_reflns_threshold_expression >2sigma(I)
_cod_data_source_file b804944k.txt
_cod_data_source_block 70614a
_cod_depositor_comments
;
The following automatic conversions were performed:
'_symmetry_cell_setting' value 'Triclinic' changed to 'triclinic'
according to '/home/saulius/struct/CIF-dictionaries/cif_core.dic'
dictionary named 'cif_core.dic' version 2.4.1 from
2010-06-29.

'_exptl_absorpt_correction_type' value 'MULTI-SCAN' changed
to 'multi-scan' according to
'/home/saulius/struct/CIF-dictionaries/cif_core.dic' dictionary named
'cif_core.dic' version 2.4.1 from 2010-06-29.

Automatic conversion script
Id: cif_fix_enum 1527 2010-12-29 10:47:43Z saulius 

The following automatic conversions were performed:

'_exptl_crystal_density_meas' value 'NONE' was changed to '?' - the
value is perceived as not measured.

Automatic conversion script
Id: cif_fix_values 3008 2015-01-20 13:52:24Z robertas 
;
_cod_original_sg_symbol_H-M P-1
_cod_database_code 7202119

loop_
_symmetry_equiv_pos_as_xyz
'x, y, z'
'-x, -y, -z'

loop_
_atom_site_label
_atom_site_type_symbol
_atom_site_fract_x
_atom_site_fract_y
_atom_site_fract_z
_atom_site_U_iso_or_equiv
_atom_site_adp_type
_atom_site_occupancy
_atom_site_symmetry_multiplicity
_atom_site_calc_flag
_atom_site_refinement_flags
_atom_site_disorder_assembly
_atom_site_disorder_group
Zn1 Zn 0.38963(3) 1.01824(2) 0.34679(2) 0.02705(13) Uani 1 1 d . . .
O1 O 0.4685(2) 0.84836(15) 0.46510(14) 0.0328(4) Uani 1 1 d . . .
O2 O 0.6449(2) 0.75513(17) 0.28343(15) 0.0414(4) Uani 1 1 d . . .
O3 O 0.4243(3) 0.51389(16) 0.85207(15) 0.0422(4) Uani 1 1 d . . .
H3 H 0.3705 0.4831 0.9216 0.063 Uiso 1 1 calc R . .
O4 O 0.6424(3) 0.29687(16) 0.85701(15) 0.0387(4) Uani 1 1 d . . .
O5 O 1.1528(2) 0.13797(15) 0.45970(14) 0.0322(3) Uani 1 1 d . . .
O6 O 1.1630(2) 0.27864(17) 0.28387(16) 0.0391(4) Uani 1 1 d . . .
O7 O 0.3066(2) 0.97590(17) 0.20490(17) 0.0394(4) Uani 1 1 d . . .
H7A H 0.1917 1.0288 0.2036 0.059 Uiso 1 1 d R . .
H7B H 0.3436 0.8914 0.1810 0.059 Uiso 1 1 d R . .
N1 N 0.9251(3) 1.0804(2) 0.1838(2) 0.0412(5) Uani 1 1 d . . .
N2 N 0.8297(3) 1.1480(2) 0.09387(18) 0.0363(4) Uani 1 1 d . . .
H2' H 0.8796 1.1863 0.0219 0.044 Uiso 1 1 calc R . .
N3 N 0.6204(2) 1.07844(18) 0.24631(16) 0.0265(4) Uani 1 1 d . . .
C1 C 0.7939(3) 1.0399(3) 0.2734(2) 0.0363(5) Uani 1 1 d . . .
H1 H 0.8176 0.9892 0.3489 0.044 Uiso 1 1 calc R . .
C2 C 0.6492(3) 1.1467(2) 0.1329(2) 0.0320(5) Uani 1 1 d . . .
H2 H 0.5559 1.1877 0.0872 0.038 Uiso 1 1 calc R . .
C3 C 0.5920(3) 0.7447(2) 0.4012(2) 0.0248(4) Uani 1 1 d . . .
C4 C 0.6721(3) 0.6036(2) 0.47193(19) 0.0222(4) Uani 1 1 d . . .
C5 C 0.5906(3) 0.5779(2) 0.60000(19) 0.0226(4) Uani 1 1 d . . .
H5 H 0.4855 0.6489 0.6443 0.027 Uiso 1 1 calc R . .
C6 C 0.6665(3) 0.4452(2) 0.66251(19) 0.0242(4) Uani 1 1 d . . .
C7 C 0.5788(3) 0.4107(2) 0.7985(2) 0.0274(4) Uani 1 1 d . . .
C8 C 0.8259(3) 0.3405(2) 0.5965(2) 0.0246(4) Uani 1 1 d . . .
H8 H 0.8777 0.2528 0.6387 0.029 Uiso 1 1 calc R . .
C9 C 0.9088(3) 0.3657(2) 0.46786(18) 0.0223(4) Uani 1 1 d . . .
C10 C 1.0856(3) 0.2550(2) 0.3972(2) 0.0245(4) Uani 1 1 d . . .
C11 C 0.8289(3) 0.4970(2) 0.40592(19) 0.0227(4) Uani 1 1 d . . .
H11 H 0.8810 0.5138 0.3194 0.027 Uiso 1 1 calc R . .
O8 O 0.7982(3) 0.5643(2) 0.93293(18) 0.0572(5) Uani 1 1 d . . .
H8A H 0.7914 0.6122 0.8621 0.086 Uiso 1 1 d R . .
H8B H 0.8787 0.4796 0.9306 0.086 Uiso 1 1 d R . .
O9 O 0.0657(3) 0.2941(2) 0.92919(19) 0.0554(5) Uani 1 1 d . . .
H9A H 0.1519 0.2638 0.8616 0.083 Uiso 1 1 d R . .
H9B H 0.1041 0.3115 0.9879 0.083 Uiso 1 1 d R . .

loop_
_atom_site_aniso_label
_atom_site_aniso_U_11
_atom_site_aniso_U_22
_atom_site_aniso_U_33
_atom_site_aniso_U_23
_atom_site_aniso_U_13
_atom_site_aniso_U_12
Zn1 0.01904(17) 0.02133(17) 0.02895(18) 0.00373(11) -0.00151(11) 0.00123(11)
O1 0.0300(8) 0.0205(7) 0.0305(8) 0.0011(6) -0.0029(6) 0.0073(6)
O2 0.0446(10) 0.0309(8) 0.0279(9) 0.0053(7) -0.0031(7) 0.0042(7)
O3 0.0417(9) 0.0293(9) 0.0307(9) 0.0018(7) 0.0080(7) 0.0021(7)
O4 0.0506(10) 0.0273(8) 0.0284(8) 0.0060(6) -0.0104(7) -0.0042(7)
O5 0.0255(8) 0.0215(7) 0.0329(8) 0.0032(6) -0.0038(6) 0.0070(6)
O6 0.0379(9) 0.0282(8) 0.0299(9) 0.0016(6) 0.0030(7) 0.0033(7)
O7 0.0313(8) 0.0276(8) 0.0554(10) -0.0076(7) -0.0191(8) 0.0041(6)
N1 0.0262(10) 0.0512(13) 0.0415(12) 0.0024(10) -0.0077(9) -0.0104(9)
N2 0.0331(10) 0.0371(11) 0.0316(10) 0.0068(8) -0.0025(8) -0.0118(8)
N3 0.0219(9) 0.0250(9) 0.0261(9) 0.0024(7) -0.0056(7) -0.0022(7)
C1 0.0266(11) 0.0452(13) 0.0307(12) 0.0043(10) -0.0094(9) -0.0055(10)
C2 0.0274(11) 0.0323(11) 0.0299(11) 0.0039(9) -0.0076(9) -0.0047(9)
C3 0.0209(10) 0.0198(10) 0.0279(11) 0.0030(8) -0.0052(8) -0.0026(8)
C4 0.0186(9) 0.0168(9) 0.0284(10) 0.0003(8) -0.0074(8) -0.0020(7)
C5 0.0208(9) 0.0161(9) 0.0264(10) -0.0018(8) -0.0047(8) -0.0015(7)
C6 0.0227(9) 0.0203(9) 0.0272(10) -0.0007(8) -0.0061(8) -0.0049(8)
C7 0.0310(11) 0.0221(10) 0.0261(10) -0.0020(8) -0.0046(9) -0.0069(9)
C8 0.0246(10) 0.0182(9) 0.0275(10) 0.0021(8) -0.0080(8) -0.0035(8)
C9 0.0178(9) 0.0179(9) 0.0268(10) -0.0019(8) -0.0049(8) -0.0010(7)
C10 0.0201(10) 0.0211(10) 0.0291(11) -0.0024(8) -0.0053(8) -0.0034(8)
C11 0.0213(10) 0.0194(9) 0.0226(10) 0.0009(7) -0.0040(8) -0.0032(8)
O8 0.0483(11) 0.0664(13) 0.0360(10) 0.0128(9) -0.0006(8) -0.0096(10)
O9 0.0510(11) 0.0635(13) 0.0430(11) -0.0017(9) 0.0062(9) -0.0243(10)

loop_
_atom_type_symbol
_atom_type_description
_atom_type_scat_dispersion_real
_atom_type_scat_dispersion_imag
_atom_type_scat_source
C C 0.0033 0.0016 'International Tables Vol C Tables 4.2.6.8 and 6.1.1.4'
H H 0.0000 0.0000 'International Tables Vol C Tables 4.2.6.8 and 6.1.1.4'
N N 0.0061 0.0033 'International Tables Vol C Tables 4.2.6.8 and 6.1.1.4'
O O 0.0106 0.0060 'International Tables Vol C Tables 4.2.6.8 and 6.1.1.4'
Zn Zn 0.2839 1.4301 'International Tables Vol C Tables 4.2.6.8 and 6.1.1.4'

loop_
_geom_angle_atom_site_label_1
_geom_angle_atom_site_label_2
_geom_angle_atom_site_label_3
_geom_angle
_geom_angle_site_symmetry_1
_geom_angle_site_symmetry_3
_geom_angle_publ_flag
O5 Zn1 O1 100.62(6) 1_465 . ?
O5 Zn1 N3 125.96(7) 1_465 . ?
O1 Zn1 N3 110.51(6) . . ?
O5 Zn1 O7 106.41(7) 1_465 . ?
O1 Zn1 O7 113.58(6) . . ?
N3 Zn1 O7 100.14(7) . . ?
C3 O1 Zn1 109.14(13) . . ?
C7 O3 H3 109.5 . . ?
C10 O5 Zn1 108.32(12) . 1_645 ?
Zn1 O7 H7A 111.9 . . ?
Zn1 O7 H7B 121.8 . . ?
H7A O7 H7B 117.0 . . ?
C1 N1 N2 103.22(18) . . ?
C2 N2 N1 109.81(18) . . ?
C2 N2 H2' 125.1 . . ?
N1 N2 H2' 125.1 . . ?
C2 N3 C1 103.66(18) . . ?
C2 N3 Zn1 129.07(14) . . ?
C1 N3 Zn1 126.72(15) . . ?
N1 C1 N3 113.6(2) . . ?
N1 C1 H1 123.2 . . ?
N3 C1 H1 123.2 . . ?
N2 C2 N3 109.75(19) . . ?
N2 C2 H2 125.1 . . ?
N3 C2 H2 125.1 . . ?
O2 C3 O1 122.30(19) . . ?
O2 C3 C4 119.29(17) . . ?
O1 C3 C4 118.39(18) . . ?
C5 C4 C11 119.90(18) . . ?
C5 C4 C3 121.21(16) . . ?
C11 C4 C3 118.88(17) . . ?
C4 C5 C6 119.85(18) . . ?
C4 C5 H5 120.1 . . ?
C6 C5 H5 120.1 . . ?
C8 C6 C5 119.88(19) . . ?
C8 C6 C7 118.39(18) . . ?
C5 C6 C7 121.72(18) . . ?
O4 C7 O3 122.1(2) . . ?
O4 C7 C6 123.70(19) . . ?
O3 C7 C6 114.25(18) . . ?
C6 C8 C9 120.55(18) . . ?
C6 C8 H8 119.7 . . ?
C9 C8 H8 119.7 . . ?
C8 C9 C11 119.03(17) . . ?
C8 C9 C10 120.75(17) . . ?
C11 C9 C10 120.19(17) . . ?
O6 C10 O5 121.95(18) . . ?
O6 C10 C9 120.96(18) . . ?
O5 C10 C9 117.08(17) . . ?
C4 C11 C9 120.77(18) . . ?
C4 C11 H11 119.6 . . ?
C9 C11 H11 119.6 . . ?
H8A O8 H8B 117.1 . . ?
H9A O9 H9B 117.0 . . ?

loop_
_geom_bond_atom_site_label_1
_geom_bond_atom_site_label_2
_geom_bond_distance
_geom_bond_site_symmetry_2
_geom_bond_publ_flag
Zn1 O5 1.9679(14) 1_465 ?
Zn1 O1 1.9838(14) . ?
Zn1 N3 2.0055(17) . ?
Zn1 O7 2.0094(17) . ?
O1 C3 1.271(2) . ?
O2 C3 1.239(3) . ?
O3 C7 1.314(3) . ?
O3 H3 0.8200 . ?
O4 C7 1.221(3) . ?
O5 C10 1.271(3) . ?
O5 Zn1 1.9679(14) 1_645 ?
O6 C10 1.235(3) . ?
O7 H7A 0.8500 . ?
O7 H7B 0.8502 . ?
N1 C1 1.302(3) . ?
N1 N2 1.351(3) . ?
N2 C2 1.315(3) . ?
N2 H2' 0.8600 . ?
N3 C2 1.315(3) . ?
N3 C1 1.349(3) . ?
C1 H1 0.9300 . ?
C2 H2 0.9300 . ?
C3 C4 1.506(3) . ?
C4 C5 1.384(3) . ?
C4 C11 1.390(3) . ?
C5 C6 1.396(3) . ?
C5 H5 0.9300 . ?
C6 C8 1.389(3) . ?
C6 C7 1.486(3) . ?
C8 C9 1.390(3) . ?
C8 H8 0.9300 . ?
C9 C11 1.391(3) . ?
C9 C10 1.501(3) . ?
C11 H11 0.9300 . ?
O8 H8A 0.8500 . ?
O8 H8B 0.8501 . ?
O9 H9A 0.8500 . ?
O9 H9B 0.8501 . ?

loop_
_geom_torsion_atom_site_label_1
_geom_torsion_atom_site_label_2
_geom_torsion_atom_site_label_3
_geom_torsion_atom_site_label_4
_geom_torsion
_geom_torsion_site_symmetry_1
_geom_torsion_site_symmetry_2
_geom_torsion_site_symmetry_3
_geom_torsion_site_symmetry_4
_geom_torsion_publ_flag
O5 Zn1 O1 C3 164.26(14) 1_465 . . . ?
N3 Zn1 O1 C3 -60.65(15) . . . . ?
O7 Zn1 O1 C3 50.97(15) . . . . ?
C1 N1 N2 C2 0.6(3) . . . . ?
O5 Zn1 N3 C2 -85.8(2) 1_465 . . . ?
O1 Zn1 N3 C2 153.28(18) . . . . ?
O7 Zn1 N3 C2 33.22(19) . . . . ?
O5 Zn1 N3 C1 104.20(18) 1_465 . . . ?
O1 Zn1 N3 C1 -16.8(2) . . . . ?
O7 Zn1 N3 C1 -136.83(18) . . . . ?
N2 N1 C1 N3 -0.4(3) . . . . ?
C2 N3 C1 N1 0.0(3) . . . . ?
Zn1 N3 C1 N1 172.04(16) . . . . ?
N1 N2 C2 N3 -0.7(3) . . . . ?
C1 N3 C2 N2 0.4(2) . . . . ?
Zn1 N3 C2 N2 -171.37(14) . . . . ?
Zn1 O1 C3 O2 -1.4(3) . . . . ?
Zn1 O1 C3 C4 -179.79(13) . . . . ?
O2 C3 C4 C5 -167.2(2) . . . . ?
O1 C3 C4 C5 11.2(3) . . . . ?
O2 C3 C4 C11 11.7(3) . . . . ?
O1 C3 C4 C11 -169.84(18) . . . . ?
C11 C4 C5 C6 0.2(3) . . . . ?
C3 C4 C5 C6 179.13(17) . . . . ?
C4 C5 C6 C8 1.2(3) . . . . ?
C4 C5 C6 C7 -177.48(18) . . . . ?
C8 C6 C7 O4 2.3(3) . . . . ?
C5 C6 C7 O4 -178.94(19) . . . . ?
C8 C6 C7 O3 -177.51(19) . . . . ?
C5 C6 C7 O3 1.2(3) . . . . ?
C5 C6 C8 C9 -1.1(3) . . . . ?
C7 C6 C8 C9 177.65(18) . . . . ?
C6 C8 C9 C11 -0.4(3) . . . . ?
C6 C8 C9 C10 177.66(18) . . . . ?
Zn1 O5 C10 O6 1.8(2) 1_645 . . . ?
Zn1 O5 C10 C9 -177.24(13) 1_645 . . . ?
C8 C9 C10 O6 -177.9(2) . . . . ?
C11 C9 C10 O6 0.2(3) . . . . ?
C8 C9 C10 O5 1.1(3) . . . . ?
C11 C9 C10 O5 179.17(17) . . . . ?
C5 C4 C11 C9 -1.7(3) . . . . ?
C3 C4 C11 C9 179.29(16) . . . . ?
C8 C9 C11 C4 1.9(3) . . . . ?
C10 C9 C11 C4 -176.25(17) . . . . ?
